data_7217286
loop_
_publ_author_name
'S\"ohner, T.'
'Braun, F.'
'Over, L. C.'
'Mehlhose, S.'
'Rominger, F.'
'Straub, B. F.'

_publ_section_title
;
 Halogen-free water-stable aluminates as replacement for persistent
 fluorinated weakly-coordinating anions
;
_journal_issue 11
_journal_name_full 'Green Chem.'
_journal_page_first 4696
_journal_paper_doi 10.1039/C4GC00928B
_journal_volume 16
_journal_year 2014
_chemical_formula_sum 'C68 H104 Al Na O6'
_chemical_formula_weight 1067.48
_chemical_name_common Na(thf)2-Aletbat
_chemical_name_systematic
;
 ?
;
_space_group_crystal_system monoclinic
_space_group_IT_number 15
_space_group_name_Hall '-C 2yc'
_space_group_name_H-M_alt 'C 1 2/c 1'
_symmetry_space_group_name_Hall '-C 2yc'
_symmetry_space_group_name_H-M 'C 1 2/c 1'
_atom_sites_solution_hydrogens geom
_audit_creation_method SHELXL-2014
_cell_angle_alpha 90
_cell_angle_beta 101.533(7)
_cell_angle_gamma 90
_cell_formula_units_Z 4
_cell_length_a 11.081(2)
_cell_length_b 23.961(6)
_cell_length_c 24.439(6)
_cell_measurement_reflns_used 1003
_cell_measurement_temperature 200(2)
_cell_measurement_theta_max 19.03
_cell_measurement_theta_min 2.37
_cell_volume 6358(3)
_computing_cell_refinement 'Bruker SAINT'
_computing_data_collection 'Bruker APEX2'
_computing_data_reduction 'Bruker SAINT'
_computing_molecular_graphics 'Bruker SHELXTL'
_computing_publication_material 'Bruker SHELXTL'
_computing_structure_refinement 'SHELXL-2014 (Sheldrick, 2014)'
_computing_structure_solution 'SHELXS-97 (Sheldrick, 2008)'
_diffrn_ambient_temperature 200(2)
_diffrn_measured_fraction_theta_full 0.381
_diffrn_measured_fraction_theta_max 1.000
_diffrn_measurement_device_type 'Bruker APEX-II Quazar'
_diffrn_measurement_method '\f and \w scans'
_diffrn_radiation_source 'ImuS microsource'
_diffrn_radiation_type MoK\a
_diffrn_radiation_wavelength 0.71073
_diffrn_reflns_av_R_equivalents 0.1252
_diffrn_reflns_av_unetI/netI 0.1038
_diffrn_reflns_Laue_measured_fraction_full 0.381
_diffrn_reflns_Laue_measured_fraction_max 1.000
_diffrn_reflns_limit_h_max 9
_diffrn_reflns_limit_h_min -9
_diffrn_reflns_limit_k_max 20
_diffrn_reflns_limit_k_min -20
_diffrn_reflns_limit_l_max 21
_diffrn_reflns_limit_l_min -17
_diffrn_reflns_number 12355
_diffrn_reflns_point_group_measured_fraction_full 0.381
_diffrn_reflns_point_group_measured_fraction_max 1.000
_diffrn_reflns_theta_full 25.242
_diffrn_reflns_theta_max 17.996
_diffrn_reflns_theta_min 1.700
_exptl_absorpt_coefficient_mu 0.087
_exptl_absorpt_correction_T_max 0.9562
_exptl_absorpt_correction_T_min 0.7250
_exptl_absorpt_correction_type multi-scan
_exptl_absorpt_process_details
;
Sheldrick, G. M. (2008). <i>SADABS</i>. University of G\"ottingen, Germany.
;
_exptl_crystal_colour colourless
_exptl_crystal_density_diffrn 1.115
_exptl_crystal_description needle
_exptl_crystal_F_000 2336
_exptl_crystal_size_max 0.120
_exptl_crystal_size_mid 0.080
_exptl_crystal_size_min 0.070
_refine_diff_density_max 0.453
_refine_diff_density_min -0.452
_refine_diff_density_rms 0.081
_refine_ls_extinction_method none
_refine_ls_goodness_of_fit_ref 1.085
_refine_ls_hydrogen_treatment constr
_refine_ls_matrix_type full
_refine_ls_number_parameters 419
_refine_ls_number_reflns 2197
_refine_ls_number_restraints 1101
_refine_ls_restrained_S_all 0.955
_refine_ls_R_factor_all 0.1865
_refine_ls_R_factor_gt 0.1312
_refine_ls_shift/su_max 0.000
_refine_ls_shift/su_mean 0.000
_refine_ls_structure_factor_coef Fsqd
_refine_ls_weighting_details 'w=1/[\s^2^(Fo^2^)+(0.1265P)^2^+147.4335P] where P=(Fo^2^+2Fc^2^)/3'
_refine_ls_weighting_scheme calc
_refine_ls_wR_factor_gt 0.3141
_refine_ls_wR_factor_ref 0.3504
_reflns_Friedel_coverage 0.000
_reflns_number_gt 1430
_reflns_number_total 2197
_reflns_threshold_expression 'I > 2\s(I)'
_cod_data_source_file c4gc00928b2.cif
_cod_data_source_block tis19
_cod_depositor_comments 'Adding full bibliography for 7217280--7217291.cif.'
_cod_original_cell_volume 6358(2)
_cod_database_code 7217286
_shelx_space_group_comment
;
The symmetry employed for this shelxl refinement is uniquely defined
by the following loop, which should always be used as a source of
symmetry information in preference to the above space-group names.
They are only intended as comments.
;
_shelx_estimated_absorpt_t_min 0.990
_shelx_estimated_absorpt_t_max 0.994
_shelxl_version_number 2014-3

loop_
_space_group_symop_operation_xyz
'x, y, z'
'-x, y, -z+1/2'
'x+1/2, y+1/2, z'
'-x+1/2, y+1/2, -z+1/2'
'-x, -y, -z'
'x, -y, z-1/2'
'-x+1/2, -y+1/2, -z'
'x+1/2, -y+1/2, z-1/2'

loop_
_atom_site_label
_atom_site_type_symbol
_atom_site_fract_x
_atom_site_fract_y
_atom_site_fract_z
_atom_site_U_iso_or_equiv
_atom_site_adp_type
_atom_site_occupancy
_atom_site_site_symmetry_order
_atom_site_calc_flag
_atom_site_refinement_flags_posn
_atom_site_refinement_flags_adp
_atom_site_refinement_flags_occupancy
_atom_site_disorder_assembly
_atom_site_disorder_group
Na1 Na 0.0000 0.1699(4) 0.2500 0.102(4) Uani 1 2 d DS TU P . .
O31 O 0.150(2) 0.1068(9) 0.2492(11) 0.243(10) Uani 1 1 d D U . . .
C32 C 0.277(2) 0.1186(11) 0.2610(19) 0.288(16) Uani 1 1 d D U . . .
H32A H 0.2952 0.1536 0.2826 0.345 Uiso 1 1 calc R U . . .
H32B H 0.3103 0.1212 0.2264 0.345 Uiso 1 1 calc R U . . .
C33 C 0.327(3) 0.0684(14) 0.2952(18) 0.33(2) Uani 1 1 d D U . . .
H33A H 0.3288 0.0750 0.3353 0.390 Uiso 1 1 calc R U . . .
H33B H 0.4113 0.0595 0.2902 0.390 Uiso 1 1 calc R U . . .
C34 C 0.238(3) 0.0213(9) 0.2730(15) 0.240(13) Uani 1 1 d D U . . .
H34A H 0.2781 -0.0066 0.2526 0.288 Uiso 1 1 calc R U . . .
H34B H 0.2084 0.0024 0.3038 0.288 Uiso 1 1 calc R U . . .
C35 C 0.134(3) 0.0501(10) 0.2344(17) 0.316(18) Uani 1 1 d D U . . .
H35A H 0.1399 0.0443 0.1949 0.380 Uiso 1 1 calc R U . . .
H35B H 0.0535 0.0362 0.2401 0.380 Uiso 1 1 calc R U . . .
Al1 Al 0.0000 0.3028(2) 0.2500 0.0304(17) Uani 1 2 d DS TU P . .
O1 O -0.0911(7) 0.2537(4) 0.2087(3) 0.041(3) Uani 1 1 d D U . . .
O2 O -0.0523(7) 0.3472(4) 0.2955(4) 0.044(3) Uani 1 1 d D U . . .
C11 C -0.2003(11) 0.2404(6) 0.1747(5) 0.046(4) Uani 1 1 d D U . . .
C12 C -0.3073(12) 0.2530(7) 0.1913(6) 0.078(5) Uani 1 1 d D U . . .
C13 C -0.4211(13) 0.2373(9) 0.1601(7) 0.111(8) Uani 1 1 d D U . . .
H13 H -0.4939 0.2494 0.1715 0.134 Uiso 1 1 calc R U . . .
C14 C -0.4308(11) 0.2047(6) 0.1129(6) 0.061(5) Uani 1 1 d D U . . .
C15 C -0.3224(11) 0.1920(5) 0.0976(5) 0.041(4) Uani 1 1 d D U . . .
H15 H -0.3265 0.1692 0.0655 0.050 Uiso 1 1 calc R U . . .
C16 C -0.2061(11) 0.2094(5) 0.1248(5) 0.040(3) Uani 1 1 d D U . . .
C17 C -0.3000(19) 0.2725(8) 0.2567(7) 0.056(6) Uani 0.64(2) 1 d D U P A 1
H17A H -0.3702 0.2582 0.2720 0.067 Uiso 0.64(2) 1 calc R U P A 1
H17B H -0.2214 0.2615 0.2813 0.067 Uiso 0.64(2) 1 calc R U P A 1
C21 C -0.1312(11) 0.3701(5) 0.3238(5) 0.039(4) Uani 1 1 d D U . . .
C22 C -0.2536(12) 0.3581(7) 0.3101(6) 0.072(5) Uani 1 1 d D U . . .
C23 C -0.3361(13) 0.3797(8) 0.3403(7) 0.094(7) Uani 1 1 d D U . . .
H23 H -0.4206 0.3697 0.3300 0.113 Uiso 1 1 calc R U . . .
C24 C -0.3000(11) 0.4153(6) 0.3849(5) 0.043(3) Uani 1 1 d D U . . .
C25 C -0.1761(11) 0.4279(5) 0.3971(5) 0.034(3) Uani 1 1 d D U . . .
H25 H -0.1479 0.4524 0.4275 0.040 Uiso 1 1 calc R U . . .
C26 C -0.0886(10) 0.4072(5) 0.3680(5) 0.033(3) Uani 1 1 d D U . . .
C27 C -0.3081(18) 0.3354(8) 0.2461(7) 0.057(6) Uani 0.64(2) 1 d D U P A 1
H27A H -0.3940 0.3477 0.2322 0.068 Uiso 0.64(2) 1 calc R U P A 1
H27B H -0.2561 0.3473 0.2197 0.068 Uiso 0.64(2) 1 calc R U P A 1
C18 C -0.5540(12) 0.1845(7) 0.0834(6) 0.089(5) Uani 1 1 d D U . . .
C181 C -0.6444(15) 0.2329(7) 0.0691(9) 0.139(7) Uani 1 1 d D U . . .
H18A H -0.7245 0.2186 0.0498 0.208 Uiso 1 1 calc R U . . .
H18B H -0.6539 0.2519 0.1035 0.208 Uiso 1 1 calc R U . . .
H18C H -0.6129 0.2594 0.0448 0.208 Uiso 1 1 calc R U . . .
C182 C -0.6118(17) 0.1454(8) 0.1206(8) 0.129(7) Uani 1 1 d D U . . .
H18D H -0.6925 0.1329 0.1002 0.193 Uiso 1 1 calc R U . . .
H18E H -0.5581 0.1131 0.1310 0.193 Uiso 1 1 calc R U . . .
H18F H -0.6218 0.1654 0.1544 0.193 Uiso 1 1 calc R U . . .
C183 C -0.5510(16) 0.1548(9) 0.0292(7) 0.126(7) Uani 1 1 d D U . . .
H18G H -0.6343 0.1426 0.0119 0.189 Uiso 1 1 calc R U . . .
H18H H -0.5198 0.1802 0.0038 0.189 Uiso 1 1 calc R U . . .
H18I H -0.4968 0.1222 0.0366 0.189 Uiso 1 1 calc R U . . .
C19 C -0.0939(11) 0.1941(5) 0.1000(5) 0.054(3) Uani 1 1 d D U . . .
C191 C -0.122(3) 0.1581(14) 0.0478(11) 0.066(8) Uani 0.436(15) 1 d D U P B 1
H19A H -0.0453 0.1503 0.0349 0.099 Uiso 0.436(15) 1 calc R U P B 1
H19B H -0.1590 0.1229 0.0564 0.099 Uiso 0.436(15) 1 calc R U P B 1
H19C H -0.1793 0.1778 0.0185 0.099 Uiso 0.436(15) 1 calc R U P B 1
C192 C 0.003(2) 0.1628(13) 0.1431(10) 0.061(8) Uani 0.436(15) 1 d D U P B 1
H19D H 0.0230 0.1849 0.1774 0.092 Uiso 0.436(15) 1 calc R U P B 1
H19E H -0.0307 0.1266 0.1514 0.092 Uiso 0.436(15) 1 calc R U P B 1
H19F H 0.0771 0.1570 0.1279 0.092 Uiso 0.436(15) 1 calc R U P B 1
C193 C -0.029(3) 0.2476(9) 0.0870(14) 0.062(8) Uani 0.436(15) 1 d D U P B 1
H19G H -0.0103 0.2710 0.1205 0.093 Uiso 0.436(15) 1 calc R U P B 1
H19H H 0.0482 0.2378 0.0753 0.093 Uiso 0.436(15) 1 calc R U P B 1
H19I H -0.0823 0.2681 0.0569 0.093 Uiso 0.436(15) 1 calc R U P B 1
C28 C -0.3918(11) 0.4373(5) 0.4172(5) 0.051(3) Uani 1 1 d D U . . .
C281 C -0.451(2) 0.3894(8) 0.4438(10) 0.075(7) Uani 0.664(15) 1 d D U P C 1
H28A H -0.5109 0.4047 0.4646 0.112 Uiso 0.664(15) 1 calc R U P C 1
H28B H -0.4940 0.3644 0.4145 0.112 Uiso 0.664(15) 1 calc R U P C 1
H28C H -0.3877 0.3686 0.4693 0.112 Uiso 0.664(15) 1 calc R U P C 1
C282 C -0.4963(18) 0.4682(10) 0.3791(8) 0.069(7) Uani 0.664(15) 1 d D U P C 1
H28D H -0.5547 0.4821 0.4013 0.103 Uiso 0.664(15) 1 calc R U P C 1
H28E H -0.4627 0.4997 0.3614 0.103 Uiso 0.664(15) 1 calc R U P C 1
H28F H -0.5388 0.4427 0.3503 0.103 Uiso 0.664(15) 1 calc R U P C 1
C283 C -0.3335(19) 0.4767(9) 0.4644(8) 0.065(7) Uani 0.664(15) 1 d D U P C 1
H28G H -0.3969 0.4898 0.4841 0.098 Uiso 0.664(15) 1 calc R U P C 1
H28H H -0.2694 0.4568 0.4906 0.098 Uiso 0.664(15) 1 calc R U P C 1
H28I H -0.2969 0.5087 0.4487 0.098 Uiso 0.664(15) 1 calc R U P C 1
C29 C 0.0464(11) 0.4254(5) 0.3825(5) 0.054(4) Uani 1 1 d D U . . .
C291 C 0.0686(14) 0.4689(7) 0.4299(6) 0.083(5) Uani 1 1 d D U . . .
H29A H 0.0442 0.4532 0.4631 0.124 Uiso 1 1 calc R U . . .
H29B H 0.1561 0.4788 0.4388 0.124 Uiso 1 1 calc R U . . .
H29C H 0.0196 0.5023 0.4179 0.124 Uiso 1 1 calc R U . . .
C292 C 0.1337(12) 0.3765(6) 0.4015(6) 0.071(5) Uani 1 1 d D U . . .
H29D H 0.1104 0.3582 0.4338 0.107 Uiso 1 1 calc R U . . .
H29E H 0.1281 0.3496 0.3709 0.107 Uiso 1 1 calc R U . . .
H29F H 0.2183 0.3904 0.4120 0.107 Uiso 1 1 calc R U . . .
C293 C 0.0861(14) 0.4524(7) 0.3323(6) 0.075(5) Uani 1 1 d D U . . .
H29G H 0.1727 0.4637 0.3427 0.112 Uiso 1 1 calc R U . . .
H29H H 0.0762 0.4256 0.3015 0.112 Uiso 1 1 calc R U . . .
H29I H 0.0350 0.4854 0.3206 0.112 Uiso 1 1 calc R U . . .
C17B C -0.303(3) 0.3164(10) 0.2200(11) 0.062(9) Uani 0.36(2) 1 d D U P A 2
H17C H -0.2340 0.3394 0.2123 0.075 Uiso 0.36(2) 1 calc R U P A 2
H17D H -0.3817 0.3369 0.2088 0.075 Uiso 0.36(2) 1 calc R U P A 2
C27B C -0.282(3) 0.2959(10) 0.2806(11) 0.059(9) Uani 0.36(2) 1 d D U P A 2
H27C H -0.2100 0.2704 0.2899 0.071 Uiso 0.36(2) 1 calc R U P A 2
H27D H -0.3556 0.2780 0.2898 0.071 Uiso 0.36(2) 1 calc R U P A 2
C194 C 0.0321(17) 0.2188(11) 0.1223(11) 0.056(7) Uani 0.564(15) 1 d D U P B 2
H19J H 0.0913 0.2040 0.1012 0.083 Uiso 0.564(15) 1 calc R U P B 2
H19K H 0.0280 0.2595 0.1185 0.083 Uiso 0.564(15) 1 calc R U P B 2
H19L H 0.0585 0.2090 0.1618 0.083 Uiso 0.564(15) 1 calc R U P B 2
C195 C -0.125(2) 0.2110(12) 0.0372(7) 0.071(7) Uani 0.564(15) 1 d D U P B 2
H19M H -0.2060 0.1962 0.0199 0.106 Uiso 0.564(15) 1 calc R U P B 2
H19N H -0.1257 0.2517 0.0340 0.106 Uiso 0.564(15) 1 calc R U P B 2
H19O H -0.0625 0.1956 0.0181 0.106 Uiso 0.564(15) 1 calc R U P B 2
C196 C -0.081(3) 0.1300(7) 0.0989(13) 0.073(8) Uani 0.564(15) 1 d D U P B 2
H19P H -0.1619 0.1133 0.0845 0.110 Uiso 0.564(15) 1 calc R U P B 2
H19Q H -0.0241 0.1197 0.0747 0.110 Uiso 0.564(15) 1 calc R U P B 2
H19R H -0.0493 0.1164 0.1369 0.110 Uiso 0.564(15) 1 calc R U P B 2
C284 C -0.389(4) 0.5012(8) 0.4159(18) 0.061(9) Uani 0.336(15) 1 d D U P C 2
H28J H -0.4481 0.5161 0.4368 0.091 Uiso 0.336(15) 1 calc R U P C 2
H28K H -0.3057 0.5142 0.4329 0.091 Uiso 0.336(15) 1 calc R U P C 2
H28L H -0.4098 0.5140 0.3771 0.091 Uiso 0.336(15) 1 calc R U P C 2
C285 C -0.356(3) 0.4202(18) 0.4790(9) 0.060(9) Uani 0.336(15) 1 d D U P C 2
H28M H -0.4175 0.4350 0.4992 0.089 Uiso 0.336(15) 1 calc R U P C 2
H28N H -0.3543 0.3794 0.4819 0.089 Uiso 0.336(15) 1 calc R U P C 2
H28O H -0.2750 0.4354 0.4953 0.089 Uiso 0.336(15) 1 calc R U P C 2
C286 C -0.526(2) 0.4200(17) 0.3975(16) 0.055(9) Uani 0.336(15) 1 d D U P C 2
H28P H -0.5764 0.4370 0.4218 0.082 Uiso 0.336(15) 1 calc R U P C 2
H28Q H -0.5554 0.4328 0.3590 0.082 Uiso 0.336(15) 1 calc R U P C 2
H28R H -0.5328 0.3793 0.3990 0.082 Uiso 0.336(15) 1 calc R U P C 2

loop_
_atom_site_aniso_label
_atom_site_aniso_U_11
_atom_site_aniso_U_22
_atom_site_aniso_U_33
_atom_site_aniso_U_23
_atom_site_aniso_U_13
_atom_site_aniso_U_12
Na1 0.113(7) 0.065(6) 0.117(8) 0.000 0.001(6) 0.000
O31 0.230(15) 0.196(14) 0.28(2) -0.021(14) 0.002(16) 0.098(13)
C32 0.232(17) 0.25(2) 0.36(4) -0.01(2) 0.010(17) 0.082(15)
C33 0.27(2) 0.24(2) 0.43(4) 0.02(2) -0.02(2) 0.078(17)
C34 0.20(2) 0.235(19) 0.29(3) -0.010(18) 0.08(2) 0.096(16)
C35 0.28(2) 0.214(17) 0.42(4) -0.044(17) -0.02(2) 0.097(15)
Al1 0.015(3) 0.046(4) 0.030(4) 0.000 0.004(3) 0.000
O1 0.021(4) 0.056(5) 0.046(5) -0.021(4) 0.005(4) -0.006(4)
O2 0.029(5) 0.062(6) 0.042(6) -0.016(5) 0.013(4) -0.004(4)
C11 0.023(5) 0.062(8) 0.053(6) -0.024(6) 0.007(4) -0.005(5)
C12 0.028(6) 0.125(10) 0.080(8) -0.067(7) 0.009(5) -0.008(6)
C13 0.023(7) 0.195(17) 0.115(10) -0.113(12) 0.011(6) -0.011(7)
C14 0.033(6) 0.087(11) 0.063(8) -0.041(7) 0.008(5) -0.004(6)
C15 0.035(5) 0.046(9) 0.042(8) -0.018(7) 0.006(5) -0.003(5)
C16 0.032(5) 0.045(8) 0.044(6) -0.013(5) 0.006(4) 0.000(5)
C17 0.030(13) 0.074(11) 0.065(9) -0.041(7) 0.015(8) -0.013(9)
C21 0.025(5) 0.053(8) 0.039(7) -0.012(6) 0.008(5) -0.004(5)
C22 0.029(6) 0.109(10) 0.081(8) -0.067(8) 0.017(5) -0.020(6)
C23 0.031(7) 0.150(14) 0.108(10) -0.092(11) 0.027(6) -0.025(7)
C24 0.031(5) 0.049(8) 0.049(7) -0.015(6) 0.010(5) -0.002(5)
C25 0.032(5) 0.036(8) 0.032(7) -0.003(6) 0.006(5) 0.000(5)
C26 0.025(5) 0.042(7) 0.031(7) -0.004(5) 0.002(4) 0.000(5)
C27 0.026(12) 0.077(11) 0.066(9) -0.042(8) 0.006(8) -0.008(9)
C18 0.033(7) 0.143(12) 0.089(10) -0.058(8) 0.005(6) -0.021(6)
C181 0.059(10) 0.172(14) 0.167(17) -0.068(11) -0.021(10) -0.009(9)
C182 0.076(13) 0.185(15) 0.124(13) -0.051(11) 0.017(10) -0.045(10)
C183 0.069(12) 0.194(17) 0.111(11) -0.076(11) 0.010(9) -0.029(11)
C19 0.042(6) 0.062(8) 0.062(7) -0.018(6) 0.018(5) 0.003(5)
C191 0.062(17) 0.073(16) 0.067(11) -0.026(11) 0.021(10) 0.000(12)
C192 0.046(12) 0.075(16) 0.066(13) -0.014(11) 0.021(9) 0.010(11)
C193 0.053(15) 0.071(12) 0.067(18) -0.018(10) 0.022(13) -0.006(10)
C28 0.042(6) 0.061(8) 0.053(7) -0.012(6) 0.017(5) 0.009(5)
C281 0.072(14) 0.076(11) 0.085(15) -0.004(9) 0.036(11) 0.004(9)
C282 0.057(10) 0.085(14) 0.066(12) -0.012(10) 0.017(8) 0.022(9)
C283 0.066(13) 0.068(12) 0.061(11) -0.015(9) 0.012(9) 0.015(10)
C29 0.026(6) 0.086(9) 0.049(8) -0.013(6) 0.005(5) -0.011(5)
C291 0.046(10) 0.120(11) 0.081(10) -0.037(8) 0.010(8) -0.021(8)
C292 0.038(8) 0.111(10) 0.062(10) -0.013(8) 0.002(7) 0.002(7)
C293 0.053(10) 0.103(11) 0.072(9) -0.008(8) 0.020(7) -0.021(8)
C17B 0.019(17) 0.108(12) 0.060(13) -0.047(9) 0.006(10) 0.001(10)
C27B 0.025(17) 0.094(11) 0.060(13) -0.049(10) 0.011(10) -0.016(10)
C194 0.042(8) 0.066(15) 0.062(15) -0.017(11) 0.019(8) 0.003(8)
C195 0.057(14) 0.092(17) 0.066(9) -0.012(9) 0.020(8) 0.001(12)
C196 0.069(15) 0.067(9) 0.088(18) -0.020(8) 0.023(13) 0.007(8)
C284 0.062(19) 0.063(10) 0.06(2) -0.011(8) 0.024(15) 0.009(8)
C285 0.048(17) 0.078(19) 0.056(9) -0.007(9) 0.019(8) 0.010(14)
C286 0.043(9) 0.070(19) 0.053(18) -0.008(14) 0.017(8) 0.007(9)

loop_
_atom_type_symbol
_atom_type_description
_atom_type_scat_dispersion_real
_atom_type_scat_dispersion_imag
_atom_type_scat_source
C C 0.0033 0.0016 'International Tables Vol C Tables 4.2.6.8 and 6.1.1.4'
H H 0.0000 0.0000 'International Tables Vol C Tables 4.2.6.8 and 6.1.1.4'
O O 0.0106 0.0060 'International Tables Vol C Tables 4.2.6.8 and 6.1.1.4'
Na Na 0.0362 0.0249 'International Tables Vol C Tables 4.2.6.8 and 6.1.1.4'
Al Al 0.0645 0.0514 'International Tables Vol C Tables 4.2.6.8 and 6.1.1.4'

loop_
_geom_angle_atom_site_label_1
_geom_angle_atom_site_label_2
_geom_angle_atom_site_label_3
_geom_angle
_geom_angle_site_symmetry_1
_geom_angle_site_symmetry_3
O31 Na1 O31 95.5(12) 2 .
O31 Na1 O1 108.6(6) 2 .
O31 Na1 O1 144.6(7) . .
O31 Na1 O1 144.6(7) 2 2
O31 Na1 O1 108.6(6) . 2
O1 Na1 O1 64.9(4) . 2
O31 Na1 C192 78.1(8) 2 2
O31 Na1 C192 96.9(10) . 2
O1 Na1 C192 112.9(8) . 2
O1 Na1 C192 73.8(6) 2 2
O31 Na1 C11 85.9(6) 2 .
O31 Na1 C11 143.8(7) . .
O1 Na1 C11 24.8(3) . .
O1 Na1 C11 89.1(4) 2 .
C192 Na1 C11 118.7(8) 2 .
O31 Na1 C11 143.8(7) 2 2
O31 Na1 C11 85.9(6) . 2
O1 Na1 C11 89.1(4) . 2
O1 Na1 C11 24.8(3) 2 2
C192 Na1 C11 65.9(5) 2 2
C11 Na1 C11 113.7(6) . 2
O31 Na1 Al1 132.3(6) 2 .
O31 Na1 Al1 132.3(6) . .
O1 Na1 Al1 32.4(2) . .
O1 Na1 Al1 32.4(2) 2 .
C192 Na1 Al1 93.7(7) 2 .
C11 Na1 Al1 56.9(3) . .
C11 Na1 Al1 56.9(3) 2 .
C35 O31 C32 108(2) . .
C35 O31 Na1 126.7(17) . .
C32 O31 Na1 125.0(17) . .
O31 C32 C33 101(2) . .
O31 C32 H32A 111.5 . .
C33 C32 H32A 111.5 . .
O31 C32 H32B 111.5 . .
C33 C32 H32B 111.5 . .
H32A C32 H32B 109.4 . .
C32 C33 C34 104.7(11) . .
C32 C33 H33A 110.8 . .
C34 C33 H33A 110.8 . .
C32 C33 H33B 110.8 . .
C34 C33 H33B 110.8 . .
H33A C33 H33B 108.9 . .
C35 C34 C33 104.1(10) . .
C35 C34 H34A 110.9 . .
C33 C34 H34A 110.9 . .
C35 C34 H34B 110.9 . .
C33 C34 H34B 110.9 . .
H34A C34 H34B 109.0 . .
O31 C35 C34 103.9(18) . .
O31 C35 H35A 111.0 . .
C34 C35 H35A 111.0 . .
O31 C35 H35B 111.0 . .
C34 C35 H35B 111.0 . .
H35A C35 H35B 109.0 . .
O2 Al1 O2 103.7(7) . 2
O2 Al1 O1 106.0(4) . 2
O2 Al1 O1 124.2(4) 2 2
O2 Al1 O1 124.2(4) . .
O2 Al1 O1 106.0(4) 2 .
O1 Al1 O1 94.6(6) 2 .
O2 Al1 Na1 128.1(3) . .
O2 Al1 Na1 128.1(3) 2 .
O1 Al1 Na1 47.3(3) 2 .
O1 Al1 Na1 47.3(3) . .
C11 O1 Al1 148.8(8) . .
C11 O1 Na1 108.1(8) . .
Al1 O1 Na1 100.3(4) . .
C21 O2 Al1 158.2(8) . .
C12 C11 O1 119.1(11) . .
C12 C11 C16 118.6(11) . .
O1 C11 C16 122.1(10) . .
C12 C11 Na1 120.6(10) . .
O1 C11 Na1 47.1(6) . .
C16 C11 Na1 97.5(8) . .
C11 C12 C13 121.8(12) . .
C11 C12 C17 118.3(12) . .
C13 C12 C17 118.1(13) . .
C11 C12 C17B 111.9(15) . .
C13 C12 C17B 115.0(15) . .
C14 C13 C12 121.4(12) . .
C14 C13 H13 119.3 . .
C12 C13 H13 119.3 . .
C15 C14 C13 115.5(11) . .
C15 C14 C18 124.6(11) . .
C13 C14 C18 119.9(11) . .
C14 C15 C16 125.8(11) . .
C14 C15 H15 117.1 . .
C16 C15 H15 117.1 . .
C15 C16 C11 116.6(10) . .
C15 C16 C19 119.1(10) . .
C11 C16 C19 124.3(10) . .
C27 C17 C12 97.2(13) . .
C27 C17 H17A 112.3 . .
C12 C17 H17A 112.3 . .
C27 C17 H17B 112.3 . .
C12 C17 H17B 112.3 . .
H17A C17 H17B 109.9 . .
O2 C21 C22 120.5(11) . .
O2 C21 C26 120.3(10) . .
C22 C21 C26 119.2(11) . .
C21 C22 C23 121.4(12) . .
C21 C22 C27 117.4(12) . .
C23 C22 C27 118.2(13) . .
C21 C22 C27B 112.8(15) . .
C23 C22 C27B 118.8(15) . .
C24 C23 C22 122.3(12) . .
C24 C23 H23 118.9 . .
C22 C23 H23 118.9 . .
C23 C24 C25 115.2(11) . .
C23 C24 C28 120.8(11) . .
C25 C24 C28 124.0(11) . .
C24 C25 C26 124.9(11) . .
C24 C25 H25 117.5 . .
C26 C25 H25 117.5 . .
C25 C26 C21 116.9(10) . .
C25 C26 C29 121.6(10) . .
C21 C26 C29 121.4(10) . .
C17 C27 C22 99.6(14) . .
C17 C27 H27A 111.9 . .
C22 C27 H27A 111.9 . .
C17 C27 H27B 111.9 . .
C22 C27 H27B 111.9 . .
H27A C27 H27B 109.6 . .
C14 C18 C183 113.5(11) . .
C14 C18 C181 111.1(12) . .
C183 C18 C181 106.7(13) . .
C14 C18 C182 111.2(12) . .
C183 C18 C182 108.5(13) . .
C181 C18 C182 105.5(12) . .
C18 C181 H18A 109.5 . .
C18 C181 H18B 109.5 . .
H18A C181 H18B 109.5 . .
C18 C181 H18C 109.5 . .
H18A C181 H18C 109.5 . .
H18B C181 H18C 109.5 . .
C18 C182 H18D 109.5 . .
C18 C182 H18E 109.5 . .
H18D C182 H18E 109.5 . .
C18 C182 H18F 109.5 . .
H18D C182 H18F 109.5 . .
H18E C182 H18F 109.5 . .
C18 C183 H18G 109.5 . .
C18 C183 H18H 109.5 . .
H18G C183 H18H 109.5 . .
C18 C183 H18I 109.5 . .
H18G C183 H18I 109.5 . .
H18H C183 H18I 109.5 . .
C194 C19 C16 121.7(13) . .
C191 C19 C16 115.0(13) . .
C191 C19 C193 109.0(15) . .
C16 C19 C193 109.5(13) . .
C191 C19 C192 107.2(15) . .
C16 C19 C192 110.7(13) . .
C193 C19 C192 104.9(15) . .
C194 C19 C196 108.3(14) . .
C16 C19 C196 109.2(13) . .
C194 C19 C195 105.1(13) . .
C16 C19 C195 106.9(13) . .
C196 C19 C195 104.2(14) . .
C19 C191 H19A 109.5 . .
C19 C191 H19B 109.5 . .
H19A C191 H19B 109.5 . .
C19 C191 H19C 109.5 . .
H19A C191 H19C 109.5 . .
H19B C191 H19C 109.5 . .
C19 C192 H19D 109.5 . .
C19 C192 H19E 109.5 . .
H19D C192 H19E 109.5 . .
C19 C192 H19F 109.5 . .
H19D C192 H19F 109.5 . .
H19E C192 H19F 109.5 . .
C19 C193 H19G 109.5 . .
C19 C193 H19H 109.5 . .
H19G C193 H19H 109.5 . .
C19 C193 H19I 109.5 . .
H19G C193 H19I 109.5 . .
H19H C193 H19I 109.5 . .
C24 C28 C282 111.2(11) . .
C24 C28 C286 117.3(17) . .
C24 C28 C283 112.6(11) . .
C282 C28 C283 108.3(12) . .
C24 C28 C284 108.6(17) . .
C286 C28 C284 106.8(17) . .
C24 C28 C281 110.8(11) . .
C282 C28 C281 106.4(13) . .
C283 C28 C281 107.1(13) . .
C24 C28 C285 110.9(17) . .
C286 C28 C285 106.2(17) . .
C284 C28 C285 106.5(17) . .
C28 C281 H28A 109.5 . .
C28 C281 H28B 109.5 . .
H28A C281 H28B 109.5 . .
C28 C281 H28C 109.5 . .
H28A C281 H28C 109.5 . .
H28B C281 H28C 109.5 . .
C28 C282 H28D 109.5 . .
C28 C282 H28E 109.5 . .
H28D C282 H28E 109.5 . .
C28 C282 H28F 109.5 . .
H28D C282 H28F 109.5 . .
H28E C282 H28F 109.5 . .
C28 C283 H28G 109.5 . .
C28 C283 H28H 109.5 . .
H28G C283 H28H 109.5 . .
C28 C283 H28I 109.5 . .
H28G C283 H28I 109.5 . .
H28H C283 H28I 109.5 . .
C293 C29 C26 111.1(10) . .
C293 C29 C292 107.6(11) . .
C26 C29 C292 112.4(10) . .
C293 C29 C291 106.7(11) . .
C26 C29 C291 111.7(10) . .
C292 C29 C291 107.1(11) . .
C29 C291 H29A 109.5 . .
C29 C291 H29B 109.5 . .
H29A C291 H29B 109.5 . .
C29 C291 H29C 109.5 . .
H29A C291 H29C 109.5 . .
H29B C291 H29C 109.5 . .
C29 C292 H29D 109.5 . .
C29 C292 H29E 109.5 . .
H29D C292 H29E 109.5 . .
C29 C292 H29F 109.5 . .
H29D C292 H29F 109.5 . .
H29E C292 H29F 109.5 . .
C29 C293 H29G 109.5 . .
C29 C293 H29H 109.5 . .
H29G C293 H29H 109.5 . .
C29 C293 H29I 109.5 . .
H29G C293 H29I 109.5 . .
H29H C293 H29I 109.5 . .
C27B C17B C12 95.7(16) . .
C27B C17B H17C 112.6 . .
C12 C17B H17C 112.6 . .
C27B C17B H17D 112.6 . .
C12 C17B H17D 112.6 . .
H17C C17B H17D 110.1 . .
C17B C27B C22 96.4(16) . .
C17B C27B H27C 112.5 . .
C22 C27B H27C 112.5 . .
C17B C27B H27D 112.5 . .
C22 C27B H27D 112.5 . .
H27C C27B H27D 110.0 . .
C19 C194 H19J 109.5 . .
C19 C194 H19K 109.5 . .
H19J C194 H19K 109.5 . .
C19 C194 H19L 109.5 . .
H19J C194 H19L 109.5 . .
H19K C194 H19L 109.5 . .
C19 C195 H19M 109.5 . .
C19 C195 H19N 109.5 . .
H19M C195 H19N 109.5 . .
C19 C195 H19O 109.5 . .
H19M C195 H19O 109.5 . .
H19N C195 H19O 109.5 . .
C19 C196 H19P 109.5 . .
C19 C196 H19Q 109.5 . .
H19P C196 H19Q 109.5 . .
C19 C196 H19R 109.5 . .
H19P C196 H19R 109.5 . .
H19Q C196 H19R 109.5 . .
C28 C284 H28J 109.5 . .
C28 C284 H28K 109.5 . .
H28J C284 H28K 109.5 . .
C28 C284 H28L 109.5 . .
H28J C284 H28L 109.5 . .
H28K C284 H28L 109.5 . .
C28 C285 H28M 109.5 . .
C28 C285 H28N 109.5 . .
H28M C285 H28N 109.5 . .
C28 C285 H28O 109.5 . .
H28M C285 H28O 109.5 . .
H28N C285 H28O 109.5 . .
C28 C286 H28P 109.5 . .
C28 C286 H28Q 109.5 . .
H28P C286 H28Q 109.5 . .
C28 C286 H28R 109.5 . .
H28P C286 H28R 109.5 . .
H28Q C286 H28R 109.5 . .

loop_
_geom_bond_atom_site_label_1
_geom_bond_atom_site_label_2
_geom_bond_distance
_geom_bond_site_symmetry_2
Na1 O31 2.25(2) 2
Na1 O31 2.25(2) .
Na1 O1 2.378(12) .
Na1 O1 2.378(12) 2
Na1 C192 2.62(3) 2
Na1 C11 3.087(15) .
Na1 C11 3.087(15) 2
Na1 Al1 3.185(11) .
O31 C35 1.408(10) .
O31 C32 1.408(10) .
C32 C33 1.506(10) .
C32 H32A 0.9900 .
C32 H32B 0.9900 .
C33 C34 1.523(11) .
C33 H33A 0.9900 .
C33 H33B 0.9900 .
C34 C35 1.504(10) .
C34 H34A 0.9900 .
C34 H34B 0.9900 .
C35 H35A 0.9900 .
C35 H35B 0.9900 .
Al1 O2 1.719(8) .
Al1 O2 1.719(8) 2
Al1 O1 1.736(8) 2
Al1 O1 1.736(8) .
O1 C11 1.363(13) .
O2 C21 1.337(12) .
C11 C12 1.362(15) .
C11 C16 1.416(14) .
C12 C13 1.387(16) .
C12 C17 1.652(18) .
C12 C17B 1.67(2) .
C13 C14 1.381(16) .
C13 H13 0.9500 .
C14 C15 1.362(14) .
C14 C18 1.492(16) .
C15 C16 1.390(14) .
C15 H15 0.9500 .
C16 C19 1.534(15) .
C17 C27 1.53(2) .
C17 H17A 0.9900 .
C17 H17B 0.9900 .
C21 C22 1.361(15) .
C21 C26 1.406(14) .
C22 C23 1.386(16) .
C22 C27 1.652(18) .
C22 C27B 1.658(19) .
C23 C24 1.378(16) .
C23 H23 0.9500 .
C24 C25 1.379(14) .
C24 C28 1.502(15) .
C25 C26 1.402(14) .
C25 H25 0.9500 .
C26 C29 1.530(15) .
C27 H27A 0.9900 .
C27 H27B 0.9900 .
C18 C183 1.511(13) .
C18 C181 1.527(14) .
C18 C182 1.533(14) .
C181 H18A 0.9800 .
C181 H18B 0.9800 .
C181 H18C 0.9800 .
C182 H18D 0.9800 .
C182 H18E 0.9800 .
C182 H18F 0.9800 .
C183 H18G 0.9800 .
C183 H18H 0.9800 .
C183 H18I 0.9800 .
C19 C194 1.514(14) .
C19 C191 1.519(14) .
C19 C193 1.536(14) .
C19 C192 1.537(14) .
C19 C196 1.542(14) .
C19 C195 1.558(14) .
C191 H19A 0.9800 .
C191 H19B 0.9800 .
C191 H19C 0.9800 .
C192 H19D 0.9800 .
C192 H19E 0.9800 .
C192 H19F 0.9800 .
C193 H19G 0.9800 .
C193 H19H 0.9800 .
C193 H19I 0.9800 .
C28 C282 1.525(13) .
C28 C286 1.527(15) .
C28 C283 1.530(13) .
C28 C284 1.532(15) .
C28 C281 1.532(13) .
C28 C285 1.539(15) .
C281 H28A 0.9800 .
C281 H28B 0.9800 .
C281 H28C 0.9800 .
C282 H28D 0.9800 .
C282 H28E 0.9800 .
C282 H28F 0.9800 .
C283 H28G 0.9800 .
C283 H28H 0.9800 .
C283 H28I 0.9800 .
C29 C293 1.528(13) .
C29 C292 1.532(13) .
C29 C291 1.540(13) .
C291 H29A 0.9800 .
C291 H29B 0.9800 .
C291 H29C 0.9800 .
C292 H29D 0.9800 .
C292 H29E 0.9800 .
C292 H29F 0.9800 .
C293 H29G 0.9800 .
C293 H29H 0.9800 .
C293 H29I 0.9800 .
C17B C27B 1.53(3) .
C17B H17C 0.9900 .
C17B H17D 0.9900 .
C27B H27C 0.9900 .
C27B H27D 0.9900 .
C194 H19J 0.9800 .
C194 H19K 0.9800 .
C194 H19L 0.9800 .
C195 H19M 0.9800 .
C195 H19N 0.9800 .
C195 H19O 0.9800 .
C196 H19P 0.9800 .
C196 H19Q 0.9800 .
C196 H19R 0.9800 .
C284 H28J 0.9800 .
C284 H28K 0.9800 .
C284 H28L 0.9800 .
C285 H28M 0.9800 .
C285 H28N 0.9800 .
C285 H28O 0.9800 .
C286 H28P 0.9800 .
C286 H28Q 0.9800 .
C286 H28R 0.9800 .

loop_
_geom_torsion_atom_site_label_1
_geom_torsion_atom_site_label_2
_geom_torsion_atom_site_label_3
_geom_torsion_atom_site_label_4
_geom_torsion
_geom_torsion_site_symmetry_1
C35 O31 C32 C33 -44(4) .
Na1 O31 C32 C33 140(2) .
O31 C32 C33 C34 30(4) .
C32 C33 C34 C35 -9(4) .
C32 O31 C35 C34 39(4) .
Na1 O31 C35 C34 -145(2) .
C33 C34 C35 O31 -16(4) .
O2 Al1 O1 C11 42.7(18) .
O2 Al1 O1 C11 -76.8(16) 2
O1 Al1 O1 C11 155.6(18) 2
Na1 Al1 O1 C11 155.6(18) .
O2 Al1 O1 Na1 -112.9(5) .
O2 Al1 O1 Na1 127.6(4) 2
O1 Al1 O1 Na1 -0.001(1) 2
O2 Al1 O2 C21 124(3) 2
O1 Al1 O2 C21 -104(2) 2
O1 Al1 O2 C21 3(3) .
Na1 Al1 O2 C21 -56(3) .
Al1 O1 C11 C12 -49(2) .
Na1 O1 C11 C12 106.1(13) .
Al1 O1 C11 C16 137.1(13) .
Na1 O1 C11 C16 -68.2(15) .
Al1 O1 C11 Na1 -154.7(18) .
O1 C11 C12 C13 -175.9(17) .
C16 C11 C12 C13 -1(3) .
Na1 C11 C12 C13 -121.1(17) .
O1 C11 C12 C17 -12(2) .
C16 C11 C12 C17 162.8(14) .
Na1 C11 C12 C17 43.1(18) .
O1 C11 C12 C17B 42(2) .
C16 C11 C12 C17B -143.1(16) .
Na1 C11 C12 C17B 97.2(15) .
C11 C12 C13 C14 5(3) .
C17 C12 C13 C14 -159.4(18) .
C17B C12 C13 C14 145(2) .
C12 C13 C14 C15 -4(3) .
C12 C13 C14 C18 174.5(17) .
C13 C14 C15 C16 -1(2) .
C18 C14 C15 C16 -178.9(14) .
C14 C15 C16 C11 4(2) .
C14 C15 C16 C19 -176.4(14) .
C12 C11 C16 C15 -3(2) .
O1 C11 C16 C15 171.5(13) .
Na1 C11 C16 C15 128.2(11) .
C12 C11 C16 C19 177.7(14) .
O1 C11 C16 C19 -8(2) .
Na1 C11 C16 C19 -51.2(13) .
C11 C12 C17 C27 98.8(18) .
C13 C12 C17 C27 -96.4(19) .
C17B C12 C17 C27 3.4(18) .
Al1 O2 C21 C22 -12(3) .
Al1 O2 C21 C26 168.6(18) .
O2 C21 C22 C23 177.4(16) .
C26 C21 C22 C23 -3(2) .
O2 C21 C22 C27 -23(2) .
C26 C21 C22 C27 157.2(14) .
O2 C21 C22 C27B 27(2) .
C26 C21 C22 C27B -153.2(15) .
C21 C22 C23 C24 1(3) .
C27 C22 C23 C24 -158.5(17) .
C27B C22 C23 C24 150.1(19) .
C22 C23 C24 C25 0(3) .
C22 C23 C24 C28 -179.2(16) .
C23 C24 C25 C26 0(2) .
C28 C24 C25 C26 179.1(12) .
C24 C25 C26 C21 -1(2) .
C24 C25 C26 C29 177.1(12) .
O2 C21 C26 C25 -177.5(12) .
C22 C21 C26 C25 3(2) .
O2 C21 C26 C29 4.2(19) .
C22 C21 C26 C29 -175.7(13) .
C12 C17 C27 C22 -161.3(12) .
C21 C22 C27 C17 94.5(18) .
C23 C22 C27 C17 -104.8(18) .
C27B C22 C27 C17 -1.1(19) .
C15 C14 C18 C183 -8(2) .
C13 C14 C18 C183 173.7(18) .
C15 C14 C18 C181 -128.5(17) .
C13 C14 C18 C181 54(2) .
C15 C14 C18 C182 114.4(17) .
C13 C14 C18 C182 -64(2) .
C15 C16 C19 C194 170.7(16) .
C11 C16 C19 C194 -10(2) .
C15 C16 C19 C191 -3(2) .
C11 C16 C19 C191 176.9(19) .
C15 C16 C19 C193 120.6(18) .
C11 C16 C19 C193 -60(2) .
C15 C16 C19 C192 -124.2(18) .
C11 C16 C19 C192 55(2) .
C15 C16 C19 C196 -61.9(18) .
C11 C16 C19 C196 117.5(17) .
C15 C16 C19 C195 50.2(18) .
C11 C16 C19 C195 -130.3(17) .
C23 C24 C28 C282 -57(2) .
C25 C24 C28 C282 123.4(16) .
C23 C24 C28 C286 -2(3) .
C25 C24 C28 C286 179(2) .
C23 C24 C28 C283 -179.2(17) .
C25 C24 C28 C283 1.6(19) .
C23 C24 C28 C284 -123(2) .
C25 C24 C28 C284 58(2) .
C23 C24 C28 C281 61(2) .
C25 C24 C28 C281 -118.4(16) .
C23 C24 C28 C285 120(2) .
C25 C24 C28 C285 -59(2) .
C25 C26 C29 C293 -120.9(13) .
C21 C26 C29 C293 57.3(16) .
C25 C26 C29 C292 118.5(13) .
C21 C26 C29 C292 -63.3(15) .
C25 C26 C29 C291 -1.9(17) .
C21 C26 C29 C291 176.3(13) .
C11 C12 C17B C27B -103(2) .
C13 C12 C17B C27B 113(2) .
C17 C12 C17B C27B 6.4(18) .
C12 C17B C27B C22 171.0(19) .
C21 C22 C27B C17B -95(2) .
C23 C22 C27B C17B 114(2) .
C27 C22 C27B C17B 11.5(18) .
